data_2003951
loop_
_publ_author_name
'Shalaby, M. A.'
'Fronczek, F. R.'
'Voll, R. J.'
'Younathan, E. S.'

_publ_section_title 3,4-Di-<i>O</i>-acetyl-2,5-anhydro-1,6-di-<i>O</i>-(<i>p</i>-tolylsulfonyl)-<small>D</small>-mannitol
_journal_issue 9
_journal_name_full 'Acta Crystallographica Section C'
_journal_page_first 1921
_journal_page_last 1923
_journal_paper_doi 10.1107/S0108270195003519
_journal_volume 51
_journal_year 1995
_chemical_formula_sum 'C24 H28 O11 S2'
_chemical_formula_weight 556.6
_space_group_crystal_system monoclinic
_space_group_IT_number 5
_space_group_name_Hall 'C 2y'
_space_group_name_H-M_alt 'C 1 2 1'
_atom_type_scat_source IntTabIV
_cell_angle_alpha 90
_cell_angle_beta 93.359(9)
_cell_angle_gamma 90
_cell_formula_units_Z 2
_cell_length_a 15.885(2)
_cell_length_b 5.6895(4)
_cell_length_c 14.889(2)
_cell_measurement_reflns_used 25
_cell_measurement_temperature 299
_cell_measurement_theta_max 25
_cell_measurement_theta_min 11
_cell_volume 1343.3(3)
_diffrn_measurement_device 'Enraf-Nonius CAD-4'
_diffrn_measurement_method \w-2\q
_diffrn_radiation_type CuK\a
_diffrn_radiation_wavelength 1.54184
_diffrn_reflns_av_R_equivalents 0.025
_diffrn_reflns_limit_h_max 18
_diffrn_reflns_limit_h_min 0
_diffrn_reflns_limit_k_max 7
_diffrn_reflns_limit_k_min 0
_diffrn_reflns_limit_l_max 18
_diffrn_reflns_limit_l_min -18
_diffrn_reflns_number 1566
_diffrn_reflns_theta_max 75
_diffrn_standards_decay_% <1
_diffrn_standards_interval_time 166.6
_diffrn_standards_number 3
_exptl_absorpt_coefficient_mu 2.3
_exptl_absorpt_correction_T_max 0.997
_exptl_absorpt_correction_T_min 0.932
_exptl_absorpt_correction_type empirical
_exptl_crystal_colour colorless
_exptl_crystal_density_diffrn 1.376
_exptl_crystal_description needle
_exptl_crystal_size_max 0.75
_exptl_crystal_size_mid 0.10
_exptl_crystal_size_min 0.08
_refine_diff_density_max 0.17
_refine_diff_density_min -0.24
_refine_ls_extinction_coef 6.8E-6(6)
_refine_ls_extinction_method '(I + gI~c~)^-1^ applied to F~c~'
_refine_ls_goodness_of_fit_obs 2.295
_refine_ls_number_parameters 200
_refine_ls_number_reflns 1449
_refine_ls_R_factor_obs 0.030
_refine_ls_shift/esd_max 0.07
_refine_ls_structure_factor_coef F
_refine_ls_weighting_details 'w = 4F~o~^2^/[\s^2^(I) + (0.02F~o~^2^)^2^]'
_refine_ls_weighting_scheme calc
_refine_ls_wR_factor_obs 0.041
_reflns_number_observed 1449
_reflns_number_total 1524
_reflns_observed_criterion I>3\s(I)
_cod_data_source_file sz1011.cif
_cod_data_source_block structure
_cod_depositor_comments
;
 Changing the space group from 'P 1' to 'C 2y' after consulting the original
 publication. All related space group information was changed accordingly.

 Antanas Vaitkus,
 2017-07-05

The following automatic conversions were performed:

'_refine_ls_weighting_scheme' value 'w = 4F~o~^2^/[\s^2^(I) +
(0.02F~o~^2^)^2^]' was changed to 'calc'. New tag
'_refine_ls_weighting_details' was created. The value of the new tag
was set to 'w = 4F~o~^2^/[\s^2^(I) + (0.02F~o~^2^)^2^]'.

Automatic conversion script
Id: cif_fix_values 3143 2015-03-26 13:38:13Z robertas 
;
_cod_original_cell_volume 1343.4(5)
_cod_original_sg_symbol_H-M 'C 2'
_cod_database_code 2003951

loop_
_space_group_symop_id
_space_group_symop_operation_xyz
1 x,y,z
2 -x,y,-z
3 x+1/2,y+1/2,z
4 -x+1/2,y+1/2,-z

loop_
_atom_site_aniso_label
_atom_site_aniso_U_11
_atom_site_aniso_U_22
_atom_site_aniso_U_33
_atom_site_aniso_U_12
_atom_site_aniso_U_13
_atom_site_aniso_U_23
S 0.0745(3) 0.0426(2) 0.0642(2) 0.0053(3) 0.0014(2) -0.0035(3)
O1 0.0880(10) 0.0438(8) 0.0598(8) 0.0141(8) -0.0094(7) -0.0075(7)
O2 0.1070(10) 0.0380(10) 0.0780(10) 0.0000 -0.0420(10) 0.0000
O3 0.0735(9) 0.0680(10) 0.0900(10) 0.0105(9) 0.0182(8) -0.0040(10)
O4 0.1110(10) 0.0402(9) 0.0980(10) -0.0050(10) -0.0010(10) -0.0024(9)
O5 0.0639(7) 0.0610(10) 0.0636(7) -0.0147(8) 0.0073(6) -0.0089(8)
O6 0.0667(8) 0.091(2) 0.0870(10) -0.0140(10) -0.0049(8) -0.0140(10)
C1 0.0690(10) 0.0450(10) 0.0610(10) 0.0100(10) -0.0091(9) -0.0040(10)
C2 0.0580(10) 0.0490(10) 0.0600(10) 0.0060(10) -0.0060(9) -0.0080(10)
C3 0.0600(10) 0.0440(9) 0.0590(10) -0.0034(9) 0.0032(9) -0.0050(10)
C4 0.0750(10) 0.0440(10) 0.0519(9) 0.0080(10) 0.0022(9) 0.0009(9)
C5 0.087(2) 0.0680(10) 0.085(2) 0.0200(10) 0.0040(10) -0.0070(10)
C6 0.0750(10) 0.101(3) 0.098(2) 0.023(2) 0.0070(10) 0.012(2)
C7 0.0780(10) 0.113(2) 0.0660(10) -0.009(2) -0.0020(10) 0.027(2)
C8 0.106(2) 0.080(2) 0.0700(10) -0.013(2) -0.0110(10) -0.009(2)
C9 0.0880(10) 0.0610(10) 0.0680(10) 0.0070(10) -0.0030(10) -0.0120(10)
C10 0.092(2) 0.184(4) 0.103(2) -0.033(3) -0.021(2) 0.049(3)
C11 0.0550(10) 0.0530(10) 0.0790(10) -0.0030(10) 0.0025(9) -0.0050(10)
C12 0.0820(10) 0.122(3) 0.093(2) -0.034(2) 0.0150(10) 0.003(2)

loop_
_atom_site_label
_atom_site_fract_x
_atom_site_fract_y
_atom_site_fract_z
_atom_site_U_iso_or_equiv
_atom_site_thermal_displace_type
_atom_site_calc_flag
S 0.55514(4) 0 0.27223(4) 0.0605(1) Uani ?
O1 0.5593(1) 0.0677(3) 0.1704(1) 0.0644(4) Uani ?
O2 0.5000 0.1971(5) 0 0.0762(6) Uani ?
O3 0.4952(1) 0.1447(4) 0.3128(1) 0.0766(5) Uani ?
O4 0.5446(1) -0.2483(4) 0.2708(1) 0.0831(6) Uani ?
O5 0.5932(1) 0.6432(3) -0.0599(1) 0.0628(4) Uani ?
O6 0.6917(1) 0.8272(5) 0.0274(1) 0.0817(6) Uani ?
C1 0.5521(1) 0.3168(4) 0.1473(1) 0.0592(5) Uani ?
C2 0.5614(1) 0.3376(4) 0.0481(1) 0.0560(5) Uani ?
C3 0.5460(1) 0.5899(4) 0.0170(1) 0.0542(5) Uani ?
C4 0.6561(1) 0.0665(4) 0.3190(1) 0.0572(5) Uani ?
C5 0.7217(2) -0.0874(6) 0.3067(2) 0.0800(8) Uani ?
C6 0.8005(2) -0.0391(7) 0.3462(2) 0.091(1) Uani ?
C7 0.8153(2) 0.1595(8) 0.3968(2) 0.0858(9) Uani ?
C8 0.7493(2) 0.3111(7) 0.4071(2) 0.0860(9) Uani ?
C9 0.6699(2) 0.2699(5) 0.3684(2) 0.0727(7) Uani ?
C10 0.9013(2) 0.208(1) 0.4425(2) 0.127(1) Uani ?
C11 0.6636(1) 0.7738(5) -0.0462(2) 0.0624(6) Uani ?
C12 0.6986(2) 0.8390(8) -0.1326(2) 0.099(1) Uani ?
H1a 0.596(1) 0.399(6) 0.181(1) 0.080(8) Uiso ?
H1b 0.501(1) 0.357(6) 0.167(1) 0.065(7) Uiso ?
H2 0.616(1) 0.289(5) 0.038(1) 0.057(6) Uiso ?
H3 0.557(1) 0.700(5) 0.063(1) 0.055(6) Uiso ?
H5 0.708(1) -0.206(7) 0.273(2) 0.10(1) Uiso ?
H6 0.841(2) -0.136(9) 0.340(2) 0.15(1) Uiso ?
H8 0.755(2) 0.439(8) 0.439(2) 0.12(1) Uiso ?
H9 0.627(1) 0.369(7) 0.376(2) 0.10(1) Uiso ?
H10a 0.9438 0.1805 0.4013 0.1666 Uiso calc
H10b 0.9102 0.1057 0.4928 0.1666 Uiso calc
H10c 0.9041 0.3662 0.4623 0.1666 Uiso calc
H12a 0.6615 0.7878 -0.1810 0.1284 Uiso calc
H12b 0.7521 0.7665 -0.1370 0.1284 Uiso calc
H12c 0.7049 1.0050 -0.1355 0.1284 Uiso calc

loop_
_geom_angle_atom_site_label_1
_geom_angle_atom_site_label_2
_geom_angle_atom_site_label_3
_geom_angle
_geom_angle_publ_flag
O1 S O3 109.60(10) yes
O1 S O4 104.00(10) yes
O1 S C4 103.96(9) yes
O3 S O4 120.00(10) yes
O3 S C4 109.10(10) yes
O4 S C4 109.00(10) yes
S O1 C1 117.30(10) yes
C2 O2 C2' 111.6(2) yes
C3 O5 C11 117.6(2) yes
O1 C1 C2 107.4(2) yes
O2 C2 C1 110.4(2) yes
O2 C2 C3 106.5(2) yes
C1 C2 C3 110.5(2) yes
O5 C3 C2 111.1(2) yes
O5 C3 C3' 105.7(2) yes
C2 C3 C3' 103.6(2) yes
S C4 C5 119.4(2) yes
S C4 C9 120.4(2) yes
C5 C4 C9 120.2(2) yes
C4 C5 C6 119.4(3) yes
C5 C6 C7 121.4(3) yes
C6 C7 C8 118.2(3) yes
C6 C7 C10 121.2(3) yes
C8 C7 C10 120.6(4) yes
C7 C8 C9 122.2(3) yes
C4 C9 C8 118.6(3) yes
O5 C11 O6 122.6(2) yes
O5 C11 C12 111.0(2) yes
O6 C11 C12 126.3(2) yes

loop_
_geom_bond_atom_site_label_1
_geom_bond_atom_site_label_2
_geom_bond_distance
_geom_bond_publ_flag
S O1 1.570(2) yes
S O3 1.420(2) yes
S O4 1.423(2) yes
S C4 1.751(2) yes
O1 C1 1.461(3) yes
O2 C2 1.421(3) yes
O5 C3 1.437(3) yes
O5 C11 1.348(3) yes
O6 C11 1.199(3) yes
C1 C2 1.497(3) yes
C2 C3 1.523(3) yes
C3 C3' 1.518(3) yes
C4 C5 1.382(4) yes
C4 C9 1.382(4) yes
C5 C6 1.379(4) yes
C6 C7 1.371(5) yes
C7 C8 1.373(5) yes
C7 C10 1.515(4) yes
C8 C9 1.376(4) yes
C11 C12 1.478(4) yes
